data_4067791
loop_
_publ_author_name
'Fuertes, Sara'
'Brayshaw, Simon K.'
'Raithby, Paul R.'
'Schiffers, Stephanie'
'Warren, Mark R.'

_publ_section_title
;
 New C&#x2227;N&#x2227;C Bis-Cyclometalated Platinum(II) Complexes:
 Synthesis, Structures, and Photophysical Properties
;
_journal_issue 1
_journal_name_full Organometallics
_journal_page_first 105
_journal_paper_doi 10.1021/om200589q
_journal_volume 31
_journal_year 2012
_chemical_formula_moiety 'C25 H21 N3 O2 Pt, C H2 Cl2'
_chemical_formula_sum 'C26 H23 Cl2 N3 O2 Pt'
_chemical_formula_weight 675.46
_chemical_name_systematic
;
 ?
;
_space_group_IT_number 14
_symmetry_cell_setting monoclinic
_symmetry_space_group_name_Hall '-P 2yn'
_symmetry_space_group_name_H-M 'P 1 21/n 1'
_atom_sites_solution_hydrogens geom
_atom_sites_solution_primary direct
_atom_sites_solution_secondary difmap
_audit_creation_method SHELXL-97
_cell_angle_alpha 90.00
_cell_angle_beta 93.757(2)
_cell_angle_gamma 90.00
_cell_formula_units_Z 4
_cell_length_a 12.3157(2)
_cell_length_b 12.2156(2)
_cell_length_c 16.2772(3)
_cell_measurement_reflns_used 7708
_cell_measurement_temperature 150(2)
_cell_measurement_theta_max 30.4201
_cell_measurement_theta_min 2.9096
_cell_volume 2443.54(7)
_computing_cell_refinement
;
CrysAlisPro, Oxford Diffraction Ltd.,
Version 1.171.33.55 (release 05-01-2010 CrysAlis171 .NET)
(compiled Jan  5 2010,16:28:46)
;
_computing_data_collection
;
CrysAlisPro, Oxford Diffraction Ltd.,
Version 1.171.33.55 (release 05-01-2010 CrysAlis171 .NET)
(compiled Jan  5 2010,16:28:46)
;
_computing_data_reduction
;
CrysAlisPro, Oxford Diffraction Ltd.,
Version 1.171.33.55 (release 05-01-2010 CrysAlis171 .NET)
(compiled Jan  5 2010,16:28:46)
;
_computing_molecular_graphics 'Ortep-3 for Windows (Farrugia, 1997)'
_computing_publication_material ENCIFER
_computing_structure_refinement 'SHELXL-97 (Sheldrick, 1997)'
_computing_structure_solution 'SIR-92 (Burla et al, 1992)'
_diffrn_ambient_temperature 150(2)
_diffrn_detector_area_resol_mean 10.3795
_diffrn_measured_fraction_theta_full 0.984
_diffrn_measured_fraction_theta_max 0.984
_diffrn_measurement_device_type 'Xcalibur, Atlas, Gemini A Ultra'
_diffrn_measurement_method '\w scans'
_diffrn_radiation_monochromator graphite
_diffrn_radiation_source 'fine-focus sealed tube'
_diffrn_radiation_type MoK\a
_diffrn_radiation_wavelength 0.71073
_diffrn_reflns_av_R_equivalents 0.0355
_diffrn_reflns_av_sigmaI/netI 0.0659
_diffrn_reflns_limit_h_max 16
_diffrn_reflns_limit_h_min -16
_diffrn_reflns_limit_k_max 15
_diffrn_reflns_limit_k_min -15
_diffrn_reflns_limit_l_max 21
_diffrn_reflns_limit_l_min -17
_diffrn_reflns_number 16616
_diffrn_reflns_theta_full 28.28
_diffrn_reflns_theta_max 28.28
_diffrn_reflns_theta_min 3.32
_diffrn_standards_decay_% 0
_diffrn_standards_interval_count 0
_diffrn_standards_interval_time 0
_diffrn_standards_number 0
_exptl_absorpt_coefficient_mu 5.990
_exptl_absorpt_correction_T_max 0.856
_exptl_absorpt_correction_T_min 0.592
_exptl_absorpt_correction_type analytical
_exptl_absorpt_process_details
;
CrysAlisPro, Oxford Diffraction Ltd.,
Version 1.171.33.48 (release 15-09-2009 CrysAlis171 .NET)
(compiled Sep 15 2009,11:49:04)
Analytical numeric absorption correction using a multifaceted crystal
                        model based on expressions derived by R.C. Clark & J.S.
(Clark, R. C. & Reid, J. S. (1995). Acta Cryst. A51, 887-897)
;
_exptl_crystal_colour orange
_exptl_crystal_density_diffrn 1.836
_exptl_crystal_density_method 'not measured'
_exptl_crystal_description block
_exptl_crystal_F_000 1312
_exptl_crystal_size_max 0.1429
_exptl_crystal_size_mid 0.0867
_exptl_crystal_size_min 0.0262
_refine_diff_density_max 0.895
_refine_diff_density_min -0.922
_refine_diff_density_rms 0.108
_refine_ls_extinction_method none
_refine_ls_goodness_of_fit_ref 0.803
_refine_ls_hydrogen_treatment mixed
_refine_ls_matrix_type full
_refine_ls_number_parameters 325
_refine_ls_number_reflns 5971
_refine_ls_number_restraints 4
_refine_ls_restrained_S_all 0.803
_refine_ls_R_factor_all 0.0420
_refine_ls_R_factor_gt 0.0226
_refine_ls_shift/su_max 0.004
_refine_ls_shift/su_mean 0.000
_refine_ls_structure_factor_coef Fsqd
_refine_ls_weighting_details 'calc w=1/[\s^2^(Fo^2^)+(0.0107P)^2^+0.0000P] where P=(Fo^2^+2Fc^2^)/3'
_refine_ls_weighting_scheme calc
_refine_ls_wR_factor_gt 0.0328
_refine_ls_wR_factor_ref 0.0340
_reflns_number_gt 4226
_reflns_number_total 5971
_reflns_threshold_expression >2sigma(I)
_cod_data_source_file om200589q_si_002.cif
_cod_data_source_block compound8
_cod_database_code 4067791

loop_
_symmetry_equiv_pos_as_xyz
'x, y, z'
'-x+1/2, y+1/2, -z+1/2'
'-x, -y, -z'
'x-1/2, -y-1/2, z-1/2'

loop_
_atom_site_label
_atom_site_type_symbol
_atom_site_fract_x
_atom_site_fract_y
_atom_site_fract_z
_atom_site_U_iso_or_equiv
_atom_site_adp_type
_atom_site_occupancy
_atom_site_symmetry_multiplicity
_atom_site_calc_flag
_atom_site_refinement_flags
_atom_site_disorder_assembly
_atom_site_disorder_group
Pt1 Pt 0.500162(10) 0.197169(9) 0.831576(7) 0.01563(3) Uani 1 1 d . . .
O1 O 0.75807(18) -0.25056(15) 1.01611(11) 0.0237(5) Uani 1 1 d . . .
O2 O 0.70449(17) -0.31756(15) 0.89116(11) 0.0240(5) Uani 1 1 d . . .
N1 N 0.5628(2) 0.05658(17) 0.86922(13) 0.0149(5) Uani 1 1 d . . .
N2 N 0.4337(2) 0.33960(17) 0.78797(13) 0.0159(5) Uani 1 1 d . . .
N3 N 0.2770(3) 0.6104(2) 0.67791(16) 0.0256(7) Uani 1 1 d D . .
C2 C 0.6055(2) 0.0493(2) 0.94838(16) 0.0164(7) Uani 1 1 d . . .
C3 C 0.6538(2) -0.0493(2) 0.97365(17) 0.0171(7) Uani 1 1 d . . .
H3 H 0.6830 -0.0575 1.0288 0.021 Uiso 1 1 calc R . .
C4 C 0.6593(3) -0.1353(2) 0.91875(17) 0.0182(7) Uani 1 1 d . . .
C5 C 0.6144(2) -0.1242(2) 0.83856(16) 0.0176(7) Uani 1 1 d . . .
H5 H 0.6173 -0.1834 0.8009 0.021 Uiso 1 1 calc R . .
C6 C 0.5654(2) -0.0264(2) 0.81389(16) 0.0167(7) Uani 1 1 d . . .
C7 C 0.7122(3) -0.2399(2) 0.94871(18) 0.0207(7) Uani 1 1 d . . .
C8 C 0.7514(3) -0.4239(2) 0.91403(18) 0.0313(9) Uani 1 1 d . . .
H8A H 0.7288 -0.4465 0.9688 0.038 Uiso 1 1 calc R . .
H8B H 0.8319 -0.4202 0.9164 0.038 Uiso 1 1 calc R . .
C9 C 0.7105(3) -0.5039(3) 0.84952(18) 0.0340(9) Uani 1 1 d . . .
H9A H 0.7406 -0.5765 0.8626 0.051 Uiso 1 1 calc R . .
H9B H 0.7333 -0.4804 0.7957 0.051 Uiso 1 1 calc R . .
H9C H 0.6309 -0.5070 0.8480 0.051 Uiso 1 1 calc R . .
C11 C 0.4753(2) 0.1116(2) 0.72411(16) 0.0167(7) Uani 1 1 d . . .
C16 C 0.4244(3) 0.1378(2) 0.64745(17) 0.0203(7) Uani 1 1 d . . .
H16 H 0.3984 0.2102 0.6382 0.024 Uiso 1 1 calc R . .
C15 C 0.4105(3) 0.0615(2) 0.58393(17) 0.0231(7) Uani 1 1 d . . .
H15 H 0.3761 0.0831 0.5325 0.028 Uiso 1 1 calc R . .
C14 C 0.4462(3) -0.0452(2) 0.59483(17) 0.0233(8) Uani 1 1 d . . .
H14 H 0.4351 -0.0972 0.5517 0.028 Uiso 1 1 calc R . .
C13 C 0.4983(3) -0.0755(2) 0.66931(19) 0.0220(6) Uani 1 1 d . . .
H13 H 0.5239 -0.1484 0.6770 0.026 Uiso 1 1 calc R . .
C12 C 0.5133(2) 0.0004(2) 0.73326(16) 0.0179(7) Uani 1 1 d . . .
C21 C 0.5441(2) 0.2394(2) 0.95122(17) 0.0187(7) Uani 1 1 d . . .
C22 C 0.5346(3) 0.3366(2) 0.99601(18) 0.0228(8) Uani 1 1 d . . .
H22 H 0.5007 0.3981 0.9695 0.027 Uiso 1 1 calc R . .
C23 C 0.5733(3) 0.3460(3) 1.07835(18) 0.0288(8) Uani 1 1 d . . .
H23 H 0.5654 0.4133 1.1066 0.035 Uiso 1 1 calc R . .
C24 C 0.6228(3) 0.2584(2) 1.11884(18) 0.0263(8) Uani 1 1 d . . .
H24 H 0.6493 0.2656 1.1747 0.032 Uiso 1 1 calc R . .
C25 C 0.6341(2) 0.1603(2) 1.07815(17) 0.0199(7) Uani 1 1 d . . .
H25 H 0.6679 0.0995 1.1058 0.024 Uiso 1 1 calc R . .
C26 C 0.5950(3) 0.1515(2) 0.99572(17) 0.0173(7) Uani 1 1 d . . .
C32 C 0.3393(3) 0.3782(2) 0.81374(17) 0.0194(7) Uani 1 1 d . . .
H32 H 0.3085 0.3424 0.8585 0.023 Uiso 1 1 calc R . .
C33 C 0.2853(3) 0.4662(2) 0.77877(17) 0.0205(7) Uani 1 1 d . . .
H33 H 0.2183 0.4894 0.7987 0.025 Uiso 1 1 calc R . .
C34 C 0.3290(3) 0.5220(2) 0.71376(16) 0.0183(7) Uani 1 1 d . . .
C35 C 0.4270(3) 0.4840(2) 0.68825(17) 0.0224(7) Uani 1 1 d . . .
H35 H 0.4608 0.5203 0.6451 0.027 Uiso 1 1 calc R . .
C36 C 0.4757(3) 0.3935(2) 0.72542(18) 0.0225(7) Uani 1 1 d . . .
H36 H 0.5422 0.3679 0.7059 0.027 Uiso 1 1 calc R . .
C50 C 0.3701(4) 0.3567(5) 0.4679(3) 0.0695(17) Uani 0.920(3) 1 d P A 1
H50A H 0.3278 0.3043 0.4995 0.083 Uiso 0.920(3) 1 calc PR A 1
H50B H 0.3529 0.4315 0.4865 0.083 Uiso 0.920(3) 1 calc PR A 1
Cl1 Cl 0.51059(9) 0.33148(8) 0.48869(6) 0.0431(4) Uani 0.920(3) 1 d P A 1
Cl2 Cl 0.33132(11) 0.34401(11) 0.36295(10) 0.0583(4) Uani 0.920(3) 1 d P A 1
Cl1B Cl 0.4215(12) 0.3698(11) 0.4889(8) 0.035(3) Uiso 0.080(3) 1 d PD A 2
Cl2B Cl 0.3227(13) 0.3294(12) 0.3272(8) 0.035(3) Uiso 0.080(3) 1 d PD A 2
C50B C 0.341(3) 0.282(3) 0.4264(14) 0.035(3) Uiso 0.080(3) 1 d PD A 2
H50C H 0.3759 0.2088 0.4260 0.042 Uiso 0.080(3) 1 calc PR A 2
H50D H 0.2692 0.2735 0.4497 0.042 Uiso 0.080(3) 1 calc PR A 2
H3A H 0.303(2) 0.643(2) 0.6397(14) 0.016(6) Uiso 1 1 d D . .
H3B H 0.2144(19) 0.631(2) 0.6916(16) 0.016(6) Uiso 1 1 d D . .

loop_
_atom_site_aniso_label
_atom_site_aniso_U_11
_atom_site_aniso_U_22
_atom_site_aniso_U_33
_atom_site_aniso_U_23
_atom_site_aniso_U_13
_atom_site_aniso_U_12
Pt1 0.01965(6) 0.01124(5) 0.01551(5) 0.00087(6) -0.00271(4) 0.00022(7)
O1 0.0317(14) 0.0199(10) 0.0183(11) -0.0002(9) -0.0078(10) 0.0054(10)
O2 0.0333(13) 0.0154(11) 0.0225(10) -0.0005(9) -0.0054(9) 0.0080(11)
N1 0.0182(15) 0.0107(11) 0.0156(12) 0.0007(10) -0.0010(10) 0.0031(11)
N2 0.0200(15) 0.0103(11) 0.0170(13) 0.0009(10) -0.0029(11) 0.0006(11)
N3 0.0291(19) 0.0184(15) 0.0290(16) 0.0076(12) -0.0001(15) 0.0072(14)
C2 0.0136(17) 0.0195(15) 0.0161(15) 0.0027(12) 0.0004(12) -0.0034(13)
C3 0.0202(18) 0.0166(15) 0.0139(15) 0.0021(12) -0.0029(13) -0.0002(14)
C4 0.0184(18) 0.0157(15) 0.0203(16) 0.0027(13) -0.0009(13) 0.0032(14)
C5 0.0216(18) 0.0137(14) 0.0171(15) -0.0030(12) -0.0011(13) 0.0009(14)
C6 0.0202(18) 0.0129(14) 0.0167(15) -0.0015(12) -0.0003(13) -0.0006(13)
C7 0.0224(19) 0.0177(15) 0.0222(17) 0.0005(13) 0.0030(14) 0.0018(14)
C8 0.047(2) 0.0146(15) 0.0313(19) 0.0013(14) -0.0084(17) 0.0137(16)
C9 0.041(2) 0.0217(16) 0.038(2) -0.0068(16) -0.0046(17) 0.0094(18)
C11 0.0208(18) 0.0160(15) 0.0129(15) 0.0047(12) -0.0009(12) -0.0023(14)
C16 0.0235(19) 0.0141(15) 0.0228(17) 0.0035(13) -0.0020(14) -0.0011(14)
C15 0.027(2) 0.0274(17) 0.0147(15) 0.0038(14) 0.0001(14) 0.0017(16)
C14 0.027(2) 0.0246(17) 0.0178(16) -0.0036(13) -0.0011(14) -0.0025(15)
C13 0.0258(17) 0.0203(14) 0.0195(14) 0.0014(15) -0.0013(12) 0.0069(17)
C12 0.0210(19) 0.0170(15) 0.0156(15) 0.0008(13) -0.0003(13) 0.0037(14)
C21 0.0158(17) 0.0181(15) 0.0223(16) 0.0033(13) 0.0014(13) -0.0011(13)
C22 0.027(2) 0.0159(15) 0.0245(17) -0.0008(13) -0.0028(14) 0.0013(14)
C23 0.036(2) 0.0216(16) 0.0286(19) -0.0085(15) -0.0019(16) -0.0029(16)
C24 0.035(2) 0.0265(17) 0.0162(16) -0.0079(14) -0.0079(15) -0.0015(16)
C25 0.0206(18) 0.0183(15) 0.0202(16) 0.0006(13) -0.0013(13) 0.0004(14)
C26 0.0182(17) 0.0145(14) 0.0193(16) -0.0007(13) 0.0023(13) 0.0006(14)
C32 0.027(2) 0.0163(15) 0.0148(15) -0.0006(12) 0.0012(13) -0.0023(15)
C33 0.0186(18) 0.0225(17) 0.0203(16) -0.0034(13) 0.0006(13) 0.0022(14)
C34 0.0267(19) 0.0112(14) 0.0158(15) -0.0038(12) -0.0082(14) 0.0004(14)
C35 0.032(2) 0.0159(15) 0.0192(16) 0.0057(13) 0.0024(15) -0.0021(16)
C36 0.0191(19) 0.0207(16) 0.0275(17) 0.0044(15) 0.0013(14) 0.0001(15)
C50 0.027(3) 0.115(5) 0.068(4) 0.034(3) 0.013(3) 0.025(3)
Cl1 0.0405(7) 0.0432(7) 0.0470(6) 0.0198(5) 0.0133(5) 0.0123(5)
Cl2 0.0373(7) 0.0657(8) 0.0721(10) -0.0042(8) 0.0047(7) 0.0110(6)

loop_
_atom_type_symbol
_atom_type_description
_atom_type_scat_dispersion_real
_atom_type_scat_dispersion_imag
_atom_type_scat_source
C C 0.0033 0.0016 'International Tables Vol C Tables 4.2.6.8 and 6.1.1.4'
H H 0.0000 0.0000 'International Tables Vol C Tables 4.2.6.8 and 6.1.1.4'
N N 0.0061 0.0033 'International Tables Vol C Tables 4.2.6.8 and 6.1.1.4'
O O 0.0106 0.0060 'International Tables Vol C Tables 4.2.6.8 and 6.1.1.4'
Pt Pt -1.7033 8.3905 'International Tables Vol C Tables 4.2.6.8 and 6.1.1.4'
Cl Cl 0.1484 0.1585 'International Tables Vol C Tables 4.2.6.8 and 6.1.1.4'

loop_
_geom_angle_atom_site_label_1
_geom_angle_atom_site_label_2
_geom_angle_atom_site_label_3
_geom_angle
N1 Pt1 N2 177.59(9)
N1 Pt1 C11 81.59(10)
N2 Pt1 C11 96.00(9)
N1 Pt1 C21 81.37(10)
N2 Pt1 C21 101.04(10)
C11 Pt1 C21 162.96(11)
C7 O2 C8 116.4(2)
C6 N1 C2 123.6(2)
C6 N1 Pt1 118.16(17)
C2 N1 Pt1 118.13(18)
C36 N2 C32 116.6(2)
C36 N2 Pt1 121.2(2)
C32 N2 Pt1 121.81(19)
N1 C2 C3 117.8(2)
N1 C2 C26 113.4(2)
C3 C2 C26 128.8(2)
C4 C3 C2 120.3(2)
C3 C4 C5 119.9(3)
C3 C4 C7 118.4(2)
C5 C4 C7 121.7(3)
C6 C5 C4 119.7(3)
N1 C6 C5 118.7(2)
N1 C6 C12 113.6(2)
C5 C6 C12 127.7(3)
O1 C7 O2 124.8(3)
O1 C7 C4 123.6(3)
O2 C7 C4 111.6(2)
O2 C8 C9 107.0(2)
C16 C11 C12 115.6(2)
C16 C11 Pt1 132.9(2)
C12 C11 Pt1 111.35(17)
C15 C16 C11 122.4(3)
C14 C15 C16 120.8(3)
C13 C14 C15 119.3(3)
C14 C13 C12 120.4(3)
C13 C12 C11 121.5(2)
C13 C12 C6 123.3(3)
C11 C12 C6 115.2(2)
C22 C21 C26 115.1(2)
C22 C21 Pt1 132.9(2)
C26 C21 Pt1 112.0(2)
C23 C22 C21 122.3(3)
C24 C23 C22 120.5(3)
C23 C24 C25 120.0(3)
C24 C25 C26 119.2(3)
C25 C26 C21 123.0(3)
C25 C26 C2 121.9(3)
C21 C26 C2 115.1(2)
N2 C32 C33 123.4(3)
C32 C33 C34 119.9(3)
N3 C34 C35 122.0(3)
N3 C34 C33 121.1(3)
C35 C34 C33 116.8(3)
C36 C35 C34 120.1(3)
N2 C36 C35 123.2(3)
Cl2 C50 Cl1 111.9(3)
Cl2B C50B Cl1B 112.0(15)

loop_
_geom_bond_atom_site_label_1
_geom_bond_atom_site_label_2
_geom_bond_distance
Pt1 N1 1.964(2)
Pt1 N2 2.031(2)
Pt1 C11 2.044(3)
Pt1 C21 2.053(3)
O1 C7 1.208(3)
O2 C7 1.332(3)
O2 C8 1.460(3)
N1 C6 1.358(3)
N1 C2 1.362(3)
N2 C36 1.344(4)
N2 C32 1.347(4)
N3 C34 1.367(4)
C2 C3 1.393(4)
C2 C26 1.477(4)
C3 C4 1.384(4)
C4 C5 1.390(4)
C4 C7 1.501(4)
C5 C6 1.386(4)
C6 C12 1.460(4)
C8 C9 1.497(4)
C11 C16 1.396(4)
C11 C12 1.441(4)
C16 C15 1.394(4)
C15 C14 1.384(4)
C14 C13 1.384(4)
C13 C12 1.398(4)
C21 C22 1.402(4)
C21 C26 1.418(4)
C22 C23 1.398(4)
C23 C24 1.378(4)
C24 C25 1.381(4)
C25 C26 1.399(4)
C32 C33 1.369(4)
C33 C34 1.395(4)
C34 C35 1.383(4)
C35 C36 1.379(4)
C50 Cl2 1.750(6)
C50 Cl1 1.768(5)
Cl1B C50B 1.743(19)
Cl2B C50B 1.718(18)

loop_
_geom_hbond_atom_site_label_D
_geom_hbond_atom_site_label_H
_geom_hbond_atom_site_label_A
_geom_hbond_distance_DH
_geom_hbond_distance_HA
_geom_hbond_distance_DA
_geom_hbond_angle_DHA
_geom_hbond_site_symmetry_A
N3 H3A O1 0.82(2) 2.44(2) 3.137(3) 144(3) 4_565
N3 H3B Pt1 0.85(2) 2.77(2) 3.568(3) 157(2) 2_556

loop_
_geom_torsion_atom_site_label_1
_geom_torsion_atom_site_label_2
_geom_torsion_atom_site_label_3
_geom_torsion_atom_site_label_4
_geom_torsion
N2 Pt1 N1 C6 4(3)
C11 Pt1 N1 C6 1.7(2)
C21 Pt1 N1 C6 -178.5(2)
N2 Pt1 N1 C2 -179(100)
C11 Pt1 N1 C2 178.9(2)
C21 Pt1 N1 C2 -1.3(2)
N1 Pt1 N2 C36 -64(3)
C11 Pt1 N2 C36 -61.3(2)
C21 Pt1 N2 C36 118.9(2)
N1 Pt1 N2 C32 109(3)
C11 Pt1 N2 C32 111.2(2)
C21 Pt1 N2 C32 -68.6(2)
C6 N1 C2 C3 -0.4(4)
Pt1 N1 C2 C3 -177.4(2)
C6 N1 C2 C26 178.5(3)
Pt1 N1 C2 C26 1.5(3)
N1 C2 C3 C4 1.3(4)
C26 C2 C3 C4 -177.5(3)
C2 C3 C4 C5 -1.4(5)
C2 C3 C4 C7 179.9(3)
C3 C4 C5 C6 0.7(5)
C7 C4 C5 C6 179.3(3)
C2 N1 C6 C5 -0.3(4)
Pt1 N1 C6 C5 176.8(2)
C2 N1 C6 C12 179.3(3)
Pt1 N1 C6 C12 -3.7(3)
C4 C5 C6 N1 0.1(4)
C4 C5 C6 C12 -179.4(3)
C8 O2 C7 O1 2.8(5)
C8 O2 C7 C4 -178.9(3)
C3 C4 C7 O1 -6.2(5)
C5 C4 C7 O1 175.2(3)
C3 C4 C7 O2 175.4(3)
C5 C4 C7 O2 -3.2(4)
C7 O2 C8 C9 166.6(3)
N1 Pt1 C11 C16 176.5(3)
N2 Pt1 C11 C16 -3.4(3)
C21 Pt1 C11 C16 175.9(3)
N1 Pt1 C11 C12 0.7(2)
N2 Pt1 C11 C12 -179.2(2)
C21 Pt1 C11 C12 0.2(6)
C12 C11 C16 C15 0.4(5)
Pt1 C11 C16 C15 -175.2(2)
C11 C16 C15 C14 0.6(5)
C16 C15 C14 C13 -1.3(5)
C15 C14 C13 C12 0.9(5)
C14 C13 C12 C11 0.2(5)
C14 C13 C12 C6 178.7(3)
C16 C11 C12 C13 -0.8(5)
Pt1 C11 C12 C13 175.7(3)
C16 C11 C12 C6 -179.5(3)
Pt1 C11 C12 C6 -2.9(3)
N1 C6 C12 C13 -174.3(3)
C5 C6 C12 C13 5.2(5)
N1 C6 C12 C11 4.3(4)
C5 C6 C12 C11 -176.2(3)
N1 Pt1 C21 C22 -179.9(3)
N2 Pt1 C21 C22 0.0(3)
C11 Pt1 C21 C22 -179.3(3)
N1 Pt1 C21 C26 0.8(2)
N2 Pt1 C21 C26 -179.3(2)
C11 Pt1 C21 C26 1.4(6)
C26 C21 C22 C23 0.4(5)
Pt1 C21 C22 C23 -178.8(3)
C21 C22 C23 C24 -0.1(5)
C22 C23 C24 C25 -0.3(5)
C23 C24 C25 C26 0.2(5)
C24 C25 C26 C21 0.2(5)
C24 C25 C26 C2 179.3(3)
C22 C21 C26 C25 -0.5(5)
Pt1 C21 C26 C25 178.9(2)
C22 C21 C26 C2 -179.7(3)
Pt1 C21 C26 C2 -0.3(3)
N1 C2 C26 C25 -179.9(3)
C3 C2 C26 C25 -1.2(5)
N1 C2 C26 C21 -0.7(4)
C3 C2 C26 C21 178.1(3)
C36 N2 C32 C33 1.1(4)
Pt1 N2 C32 C33 -171.7(2)
N2 C32 C33 C34 -1.1(4)
C32 C33 C34 N3 -179.7(3)
C32 C33 C34 C35 -0.3(4)
N3 C34 C35 C36 -179.1(3)
C33 C34 C35 C36 1.5(4)
C32 N2 C36 C35 0.2(4)
Pt1 N2 C36 C35 173.1(2)
C34 C35 C36 N2 -1.5(4)
